data_2216931
loop_
_publ_author_name
' Cuixia Cheng'
' Haowen Liu'

_publ_section_title
;<i>N</i>^2^,<i>N</i>^2'^-Bis(3-nitrobenzylidene)pyridine-2,6-dicarbohydrazide
 dimethylformamide disolvate trihydrate
;
_journal_coeditor_code BT2593
_journal_issue 1
_journal_name_full 'Acta Crystallographica Section E'
_journal_page_first o155
_journal_page_last o155
_journal_paper_doi 10.1107/S1600536807056607
_journal_volume 64
_journal_year 2008
_chemical_formula_iupac 'C21 H15 N7 O6, 2C3 H7 N O, 3H2 O'
_chemical_formula_moiety 'C21 H15 N7 O6, 2(C3 H7 N O), 3(H2 O)'
_chemical_formula_sum 'C27 H35 N9 O11'
_chemical_formula_weight 661.64
_chemical_name_systematic
;
N^2^,N^2'^-Bis(3-nitrobenzylidene)pyridine-2,6-dicarbohydrazide
dimethylformamide disolvate trihydrate
;
_space_group_IT_number 15
_symmetry_cell_setting monoclinic
_symmetry_space_group_name_Hall '-C 2yc'
_symmetry_space_group_name_H-M 'C 1 2/c 1'
_atom_sites_solution_hydrogens geom
_atom_sites_solution_primary direct
_atom_sites_solution_secondary difmap
_audit_creation_method SHELXL-97
_cell_angle_alpha 90.00
_cell_angle_beta 120.355(2)
_cell_angle_gamma 90.00
_cell_formula_units_Z 4
_cell_length_a 24.704(3)
_cell_length_b 10.4815(12)
_cell_length_c 14.4792(16)
_cell_measurement_reflns_used 2433
_cell_measurement_temperature 273(2)
_cell_measurement_theta_max 24.08
_cell_measurement_theta_min 2.40
_cell_volume 3235.2(7)
_computing_cell_refinement 'SAINT-Plus (Bruker 2001)'
_computing_data_collection 'SMART (Bruker 2001)'
_computing_data_reduction 'SAINT-Plus (Bruker 2001)'
_computing_molecular_graphics 'PLATON (Spek, 2003)'
_computing_publication_material 'SHELXTL (Bruker 2001)'
_computing_structure_refinement 'SHELXL97 (Sheldrick, 1997)'
_computing_structure_solution 'SHELXS97 (Sheldrick, 1997)'
_diffrn_ambient_temperature 273(2)
_diffrn_measured_fraction_theta_full 0.995
_diffrn_measured_fraction_theta_max 0.995
_diffrn_measurement_device_type 'Bruker SMART CCD area-detector'
_diffrn_measurement_method 'phi and omega scans'
_diffrn_radiation_monochromator graphite
_diffrn_radiation_source 'fine-focus sealed tube'
_diffrn_radiation_type MoK\a
_diffrn_radiation_wavelength 0.71073
_diffrn_reflns_av_R_equivalents 0.0177
_diffrn_reflns_av_sigmaI/netI 0.0176
_diffrn_reflns_limit_h_max 30
_diffrn_reflns_limit_h_min -30
_diffrn_reflns_limit_k_max 12
_diffrn_reflns_limit_k_min -12
_diffrn_reflns_limit_l_max 17
_diffrn_reflns_limit_l_min -17
_diffrn_reflns_number 9211
_diffrn_reflns_theta_full 26.00
_diffrn_reflns_theta_max 26.00
_diffrn_reflns_theta_min 2.17
_exptl_absorpt_coefficient_mu 0.107
_exptl_absorpt_correction_T_max 0.9789
_exptl_absorpt_correction_T_min 0.9768
_exptl_absorpt_correction_type multi-scan
_exptl_absorpt_process_details '(SADABS; Sheldrick, 2001)'
_exptl_crystal_colour 'pale yellow'
_exptl_crystal_density_diffrn 1.358
_exptl_crystal_density_method 'not measured'
_exptl_crystal_description block
_exptl_crystal_F_000 1392
_exptl_crystal_size_max 0.22
_exptl_crystal_size_mid 0.20
_exptl_crystal_size_min 0.20
_refine_diff_density_max 0.429
_refine_diff_density_min -0.174
_refine_ls_extinction_method none
_refine_ls_goodness_of_fit_ref 1.078
_refine_ls_hydrogen_treatment mixed
_refine_ls_matrix_type full
_refine_ls_number_parameters 272
_refine_ls_number_reflns 3170
_refine_ls_number_restraints 51
_refine_ls_restrained_S_all 1.111
_refine_ls_R_factor_all 0.0696
_refine_ls_R_factor_gt 0.0491
_refine_ls_shift/su_max 0.000
_refine_ls_shift/su_mean 0.000
_refine_ls_structure_factor_coef Fsqd
_refine_ls_weighting_details 'calc w=1/[\s^2^(Fo^2^)+(0.1056P)^2^+0.1192P] where P=(Fo^2^+2Fc^2^)/3'
_refine_ls_weighting_scheme calc
_refine_ls_wR_factor_gt 0.1553
_refine_ls_wR_factor_ref 0.1694
_reflns_number_gt 2222
_reflns_number_total 3170
_reflns_threshold_expression I>2\s(I)
_cod_data_source_file bt2593.cif
_cod_data_source_block I
_cod_depositor_comments
;
The following automatic conversions were performed:
'_symmetry_cell_setting' value 'Monoclinic' changed to 'monoclinic'
according to '/home/saulius/struct/CIF-dictionaries/cif_core.dic'
dictionary named 'cif_core.dic' version 2.4.1 from 2010-06-29.

Automatic conversion script
Id: cif_fix_enum 1527 2010-12-29 10:47:43Z saulius 

The following automatic conversions were performed:

'_symmetry_cell_setting' value 'Monoclinic' changed to 'monoclinic'
according to /home/saulius/struct/CIF-dictionaries/cif_core.dic
dictionary named 'cif_core.dic' version 2.4.1 from 2010-06-29.

Automatic conversion script
Id: cif_fix_values 1715 2011-07-08 13:25:40Z adriana 
;
_cod_original_cell_volume 3235.2(6)
_cod_original_sg_symbol_H-M C2/c
_cod_database_code 2216931
_cod_database_fobs_code 2216931

loop_
_symmetry_equiv_pos_as_xyz
'x, y, z'
'-x, y, -z+1/2'
'x+1/2, y+1/2, z'
'-x+1/2, y+1/2, -z+1/2'
'-x, -y, -z'
'x, -y, z-1/2'
'-x+1/2, -y+1/2, -z'
'x+1/2, -y+1/2, z-1/2'

loop_
_atom_site_type_symbol
_atom_site_label
_atom_site_fract_x
_atom_site_fract_y
_atom_site_fract_z
_atom_site_U_iso_or_equiv
_atom_site_adp_type
_atom_site_calc_flag
_atom_site_refinement_flags
_atom_site_occupancy
_atom_site_disorder_assembly
_atom_site_disorder_group
C C1 0.02389(8) 0.81428(16) 0.20004(15) 0.0577(5) Uani d . 1 . .
C C2 0.02453(11) 0.94590(19) 0.1985(2) 0.0813(7) Uani d . 1 . .
H H2 0.0415 0.9888 0.1627 0.098 Uiso calc R 1 . .
C C3 0.0000 1.0127(3) 0.2500 0.0923(11) Uani d S 1 . .
H H3 0.0000 1.1015 0.2500 0.111 Uiso calc SR 1 . .
C C4 0.05053(9) 0.74204(17) 0.14262(16) 0.0583(5) Uani d . 1 . .
C C5 0.07425(8) 0.42180(18) 0.11595(15) 0.0603(5) Uani d . 1 . .
H H5 0.0574 0.3909 0.1562 0.072 Uiso calc R 1 . .
C C6 0.09827(8) 0.33080(17) 0.06894(15) 0.0563(5) Uani d . 1 . .
C C7 0.09512(10) 0.20133(19) 0.08487(19) 0.0724(6) Uani d . 1 . .
H H7 0.0777 0.1746 0.1255 0.087 Uiso calc R 1 . .
C C8 0.11679(11) 0.11154(19) 0.0428(2) 0.0797(7) Uani d . 1 . .
H H8 0.1135 0.0253 0.0543 0.096 Uiso calc R 1 . .
C C9 0.14336(10) 0.1483(2) -0.01612(18) 0.0739(6) Uani d . 1 . .
H H9 0.1585 0.0882 -0.0447 0.089 Uiso calc R 1 . .
C C10 0.14703(8) 0.27662(19) -0.03173(15) 0.0601(5) Uani d . 1 . .
C C11 0.12441(8) 0.36987(18) 0.00764(15) 0.0562(5) Uani d . 1 . .
H H11 0.1265 0.4558 -0.0062 0.067 Uiso calc R 1 . .
N N1 0.0000 0.74859(17) 0.2500 0.0504(5) Uani d S 1 . .
N N2 0.05128(7) 0.61435(14) 0.15307(13) 0.0569(4) Uani d . 1 . .
H H2A 0.0369(9) 0.573(2) 0.1909(17) 0.068 Uiso d . 1 . .
N N3 0.07557(7) 0.54085(15) 0.10391(12) 0.0569(4) Uani d . 1 . .
N N4 0.17601(8) 0.3184(2) -0.09403(15) 0.0781(5) Uani d . 1 . .
O O1 0.06961(7) 0.79807(14) 0.09078(13) 0.0815(5) Uani d . 1 . .
O O2 0.18130(10) 0.4303(2) -0.10546(17) 0.1116(7) Uani d . 1 . .
O O3 0.19383(10) 0.2370(2) -0.13148(17) 0.1126(7) Uani d . 1 . .
O O5 0.0000 0.44674(18) 0.2500 0.0710(6) Uani d SD 1 . .
H H5A 0.0265(11) 0.402(2) 0.3000(19) 0.107 Uiso d D 1 . .
O O6 0.07737(13) 0.7056(2) -0.08613(17) 0.1214(8) Uani d D 1 . .
H H6A 0.070(2) 0.726(4) -0.040(3) 0.182 Uiso d D 1 . .
H H6B 0.1015(18) 0.756(3) -0.094(4) 0.182 Uiso d D 1 . .
C C12 0.18750(15) 0.7702(3) -0.1301(2) 0.0744(9) Uani d PD 0.781(4) A 1
H H12A 0.1756 0.6860 -0.1300 0.089 Uiso calc PR 0.781(4) A 1
C C13 0.2617(2) 0.6854(4) -0.1750(4) 0.1137(14) Uani d PD 0.781(4) A 1
H H13A 0.2487 0.6065 -0.1586 0.171 Uiso calc PR 0.781(4) A 1
H H13B 0.3065 0.6928 -0.1325 0.171 Uiso calc PR 0.781(4) A 1
H H13C 0.2491 0.6871 -0.2495 0.171 Uiso calc PR 0.781(4) A 1
C C14 0.2445(2) 0.9163(4) -0.1734(4) 0.1282(17) Uani d PD 0.781(4) A 1
H H14A 0.2229 0.9772 -0.1541 0.192 Uiso calc PR 0.781(4) A 1
H H14B 0.2301 0.9235 -0.2484 0.192 Uiso calc PR 0.781(4) A 1
H H14C 0.2888 0.9327 -0.1330 0.192 Uiso calc PR 0.781(4) A 1
O O4 0.1592(3) 0.8575(10) -0.1098(8) 0.096(2) Uani d PD 0.781(4) A 1
N N5 0.2325(5) 0.7922(5) -0.1510(10) 0.073(2) Uani d PD 0.781(4) A 1
C C12' 0.1999(5) 0.8886(10) -0.1353(9) 0.082(3) Uani d PDU 0.219(4) A 2
H H12B 0.2177 0.9686 -0.1109 0.099 Uiso calc PR 0.219(4) A 2
C C13' 0.2179(6) 0.6684(10) -0.1392(10) 0.095(4) Uani d PDU 0.219(4) A 2
H H13D 0.1813 0.6642 -0.1324 0.142 Uiso calc PR 0.219(4) A 2
H H13E 0.2544 0.6488 -0.0716 0.142 Uiso calc PR 0.219(4) A 2
H H13F 0.2141 0.6078 -0.1919 0.142 Uiso calc PR 0.219(4) A 2
C C14' 0.2747(6) 0.8196(17) -0.1897(12) 0.121(6) Uani d PDU 0.219(4) A 2
H H14D 0.2748 0.9089 -0.2045 0.181 Uiso calc PR 0.219(4) A 2
H H14E 0.2695 0.7707 -0.2497 0.181 Uiso calc PR 0.219(4) A 2
H H14F 0.3137 0.7973 -0.1272 0.181 Uiso calc PR 0.219(4) A 2
O O4' 0.1497(12) 0.849(4) -0.142(3) 0.099(8) Uani d PDU 0.219(4) A 2
N N5' 0.2237(16) 0.7926(15) -0.171(3) 0.062(6) Uani d PDU 0.219(4) A 2

loop_
_atom_site_aniso_label
_atom_site_aniso_U_11
_atom_site_aniso_U_22
_atom_site_aniso_U_33
_atom_site_aniso_U_12
_atom_site_aniso_U_13
_atom_site_aniso_U_23
C1 0.0639(10) 0.0489(10) 0.0711(12) -0.0025(8) 0.0420(10) 0.0030(8)
C2 0.1114(17) 0.0489(11) 0.1180(19) -0.0064(10) 0.0832(16) 0.0050(10)
C3 0.136(3) 0.0412(15) 0.138(3) 0.000 0.097(3) 0.000
C4 0.0662(11) 0.0531(11) 0.0706(12) -0.0024(8) 0.0455(10) 0.0034(8)
C5 0.0680(11) 0.0576(11) 0.0738(13) 0.0000(8) 0.0493(10) 0.0025(9)
C6 0.0582(10) 0.0519(10) 0.0657(11) 0.0016(8) 0.0363(9) 0.0012(8)
C7 0.0847(13) 0.0597(12) 0.0920(15) 0.0015(10) 0.0589(13) 0.0080(10)
C8 0.0949(15) 0.0510(11) 0.1070(18) 0.0048(10) 0.0612(15) 0.0002(10)
C9 0.0766(13) 0.0655(13) 0.0842(15) 0.0101(10) 0.0441(12) -0.0066(10)
C10 0.0562(10) 0.0695(12) 0.0600(11) 0.0031(8) 0.0334(9) -0.0026(9)
C11 0.0557(10) 0.0547(10) 0.0615(11) 0.0002(7) 0.0319(9) -0.0001(8)
N1 0.0563(11) 0.0434(10) 0.0603(12) 0.000 0.0359(10) 0.000
N2 0.0685(9) 0.0526(9) 0.0702(10) 0.0018(7) 0.0503(9) 0.0019(7)
N3 0.0634(9) 0.0556(9) 0.0663(9) 0.0017(7) 0.0434(8) -0.0011(7)
N4 0.0780(11) 0.0949(14) 0.0733(12) 0.0066(10) 0.0469(10) -0.0077(10)
O1 0.1125(12) 0.0662(9) 0.1074(12) -0.0021(8) 0.0861(11) 0.0069(7)
O2 0.1550(18) 0.0978(14) 0.1371(17) -0.0115(12) 0.1145(15) 0.0072(11)
O3 0.1362(16) 0.1242(15) 0.1246(16) 0.0128(12) 0.1007(15) -0.0147(12)
O5 0.0975(16) 0.0544(12) 0.0868(15) 0.000 0.0654(13) 0.000
O6 0.1643(19) 0.1363(18) 0.1002(14) -0.0651(14) 0.0939(14) -0.0337(12)
C12 0.090(2) 0.0651(18) 0.080(2) -0.0044(15) 0.0518(17) -0.0003(14)
C13 0.114(3) 0.124(3) 0.128(3) 0.012(2) 0.080(3) -0.008(2)
C14 0.152(4) 0.118(3) 0.138(3) -0.064(3) 0.091(3) -0.016(3)
O4 0.119(3) 0.088(2) 0.120(6) 0.003(3) 0.090(4) -0.002(3)
N5 0.073(3) 0.085(3) 0.071(6) -0.0111(18) 0.044(4) -0.0078(18)
C12' 0.094(6) 0.074(6) 0.098(7) -0.016(5) 0.063(5) -0.008(5)
C13' 0.092(7) 0.077(7) 0.105(8) 0.010(6) 0.043(6) -0.016(6)
C14' 0.104(8) 0.175(14) 0.133(10) -0.008(8) 0.096(8) -0.035(9)
O4' 0.103(9) 0.126(13) 0.088(13) 0.006(8) 0.063(8) 0.002(9)
N5' 0.064(9) 0.083(9) 0.043(8) -0.004(6) 0.030(7) -0.001(5)

loop_
_atom_type_symbol
_atom_type_description
_atom_type_scat_dispersion_real
_atom_type_scat_dispersion_imag
_atom_type_scat_source
C C 0.0033 0.0016 'International Tables Vol C Tables 4.2.6.8 and 6.1.1.4'
H H 0.0000 0.0000 'International Tables Vol C Tables 4.2.6.8 and 6.1.1.4'
N N 0.0061 0.0033 'International Tables Vol C Tables 4.2.6.8 and 6.1.1.4'
O O 0.0106 0.0060 'International Tables Vol C Tables 4.2.6.8 and 6.1.1.4'

loop_
_geom_angle_atom_site_label_1
_geom_angle_atom_site_label_2
_geom_angle_atom_site_label_3
_geom_angle_site_symmetry_1
_geom_angle
N1 C1 C2 . 122.48(18)
N1 C1 C4 . 118.58(15)
C2 C1 C4 . 118.93(17)
C3 C2 C1 . 119.4(2)
C3 C2 H2 . 120.3
C1 C2 H2 . 120.3
C2 C3 C2 2 118.4(3)
C2 C3 H3 2 120.8
C2 C3 H3 . 120.8
O1 C4 N2 . 124.07(17)
O1 C4 C1 . 120.80(16)
N2 C4 C1 . 115.13(15)
N3 C5 C6 . 122.41(17)
N3 C5 H5 . 118.8
C6 C5 H5 . 118.8
C11 C6 C7 . 118.41(17)
C11 C6 C5 . 122.13(16)
C7 C6 C5 . 119.46(17)
C8 C7 C6 . 122.1(2)
C8 C7 H7 . 118.9
C6 C7 H7 . 118.9
C7 C8 C9 . 120.19(19)
C7 C8 H8 . 119.9
C9 C8 H8 . 119.9
C10 C9 C8 . 118.04(19)
C10 C9 H9 . 121.0
C8 C9 H9 . 121.0
C9 C10 C11 . 123.34(19)
C9 C10 N4 . 118.96(18)
C11 C10 N4 . 117.70(18)
C6 C11 C10 . 117.86(17)
C6 C11 H11 . 121.1
C10 C11 H11 . 121.1
C1 N1 C1 2 117.8(2)
C4 N2 N3 . 118.92(15)
C4 N2 O5 . 132.09(12)
N3 N2 O5 . 108.77(11)
C4 N2 H2A . 124.1(13)
N3 N2 H2A . 117.0(13)
C5 N3 N2 . 115.69(15)
O3 N4 O2 . 122.6(2)
O3 N4 C10 . 117.8(2)
O2 N4 C10 . 119.66(18)
N2 O5 H5A . 115(2)
O6 O5 H5A . 118(2)
O5 O6 H6B . 146(3)
H6A O6 H6B . 114(3)
O4 C12 N5 . 123.7(5)
O4 C12 H12A . 118.2
N5 C12 H12A . 118.2
N5 C13 H13A . 109.5
N5 C13 H13B . 109.5
H13A C13 H13B . 109.5
N5 C13 H13C . 109.5
H13A C13 H13C . 109.5
H13B C13 H13C . 109.5
N5 C14 H14A . 109.5
N5 C14 H14B . 109.5
H14A C14 H14B . 109.5
N5 C14 H14C . 109.5
H14A C14 H14C . 109.5
H14B C14 H14C . 109.5
C12 N5 C14 . 121.2(5)
C12 N5 C13 . 119.8(4)
C14 N5 C13 . 117.6(4)
O4' C12' N5' . 109(2)
O4' C12' H12B . 125.7
N5' C12' H12B . 125.7
N5' C13' H13D . 109.5
N5' C13' H13E . 109.5
H13D C13' H13E . 109.5
N5' C13' H13F . 109.5
H13D C13' H13F . 109.5
H13E C13' H13F . 109.5
N5' C14' H14D . 109.5
N5' C14' H14E . 109.5
H14D C14' H14E . 109.5
N5' C14' H14F . 109.5
H14D C14' H14F . 109.5
H14E C14' H14F . 109.5
C14' N5' C13' . 119.0(15)
C14' N5' C12' . 120.1(16)
C13' N5' C12' . 114.2(14)

loop_
_geom_bond_atom_site_label_1
_geom_bond_atom_site_label_2
_geom_bond_site_symmetry_2
_geom_bond_distance
C1 N1 . 1.333(2)
C1 C2 . 1.380(3)
C1 C4 . 1.500(3)
C2 C3 . 1.368(3)
C2 H2 . 0.9300
C3 C2 2 1.368(3)
C3 H3 . 0.9300
C4 O1 . 1.220(2)
C4 N2 . 1.346(2)
C5 N3 . 1.263(2)
C5 C6 . 1.461(3)
C5 H5 . 0.9300
C6 C11 . 1.397(3)
C6 C7 . 1.385(3)
C7 C8 . 1.369(3)
C7 H7 . 0.9300
C8 C9 . 1.368(3)
C8 H8 . 0.9300
C9 C10 . 1.375(3)
C9 H9 . 0.9300
C10 C11 . 1.384(3)
C10 N4 . 1.473(3)
C11 H11 . 0.9300
N1 C1 2 1.333(2)
N2 N3 . 1.376(2)
N2 O5 . 2.9082(19)
N2 H2A . 0.90(2)
N4 O3 . 1.207(2)
N4 O2 . 1.202(3)
O5 O6 . 6.641(2)
O5 H5A . 0.833(16)
O6 H6A . 0.799(18)
O6 H6B . 0.843(18)
C12 O4 . 1.272(10)
C12 N5 . 1.312(5)
C12 H12A . 0.9300
C13 N5 . 1.466(6)
C13 H13A . 0.9600
C13 H13B . 0.9600
C13 H13C . 0.9600
C14 N5 . 1.408(6)
C14 H14A . 0.9600
C14 H14B . 0.9600
C14 H14C . 0.9600
C12' O4' . 1.27(2)
C12' N5' . 1.394(14)
C12' H12B . 0.9300
C13' N5' . 1.414(14)
C13' H13D . 0.9600
C13' H13E . 0.9600
C13' H13F . 0.9600
C14' N5' . 1.440(14)
C14' H14D . 0.9600
C14' H14E . 0.9600
C14' H14F . 0.9600

loop_
_geom_hbond_atom_site_label_D
_geom_hbond_atom_site_label_H
_geom_hbond_atom_site_label_A
_geom_hbond_site_symmetry_A
_geom_hbond_distance_DH
_geom_hbond_distance_HA
_geom_hbond_distance_DA
_geom_hbond_angle_DHA
_geom_hbond_publ_flag
O5 H5A O6 6_566 0.833(16) 1.864(17) 2.692(2) 173(3) yes
C9 H9 O4 1_545 0.93 2.60 3.438(10) 150.4 yes
N2 H2A O5 . 0.90(2) 2.03(2) 2.9082(19) 166.4(19) yes
O6 H6A O1 . 0.799(18) 2.05(2) 2.834(2) 167(4) yes
O6 H6B O4 . 0.843(18) 1.89(2) 2.728(7) 175(4) yes
C5 H5 O5 . 0.93 2.48 3.2860(18) 145.4 yes

loop_
_geom_torsion_atom_site_label_1
_geom_torsion_atom_site_label_2
_geom_torsion_atom_site_label_3
_geom_torsion_atom_site_label_4
_geom_torsion_site_symmetry_4
_geom_torsion
N1 C1 C2 C3 . 0.1(3)
C4 C1 C2 C3 . 179.59(17)
C1 C2 C3 C2 2 -0.07(14)
N1 C1 C4 O1 . 175.80(17)
C2 C1 C4 O1 . -3.7(3)
N1 C1 C4 N2 . -4.1(2)
C2 C1 C4 N2 . 176.45(18)
N3 C5 C6 C11 . 0.1(3)
N3 C5 C6 C7 . -179.70(17)
C11 C6 C7 C8 . 0.1(3)
C5 C6 C7 C8 . 179.9(2)
C6 C7 C8 C9 . 0.8(4)
C7 C8 C9 C10 . -0.4(4)
C8 C9 C10 C11 . -1.0(3)
C8 C9 C10 N4 . 179.4(2)
C7 C6 C11 C10 . -1.4(3)
C5 C6 C11 C10 . 178.74(17)
C9 C10 C11 C6 . 1.9(3)
N4 C10 C11 C6 . -178.49(16)
C2 C1 N1 C1 2 -0.07(15)
C4 C1 N1 C1 2 -179.52(19)
O1 C4 N2 N3 . 0.8(3)
C1 C4 N2 N3 . -179.30(15)
O1 C4 N2 O5 . -173.09(14)
C1 C4 N2 O5 . 6.8(3)
C6 C5 N3 N2 . -179.94(16)
C4 N2 N3 C5 . -179.27(17)
O5 N2 N3 C5 . -4.04(19)
C9 C10 N4 O3 . 2.0(3)
C11 C10 N4 O3 . -177.54(19)
C9 C10 N4 O2 . -177.7(2)
C11 C10 N4 O2 . 2.7(3)
C4 N2 O5 O6 . 132.8(3)
N3 N2 O5 O6 . -41.54(13)
O4 C12 N5 C14 . -12.8(15)
O4 C12 N5 C13 . -179.1(8)
O4' C12' N5' C14' . 170(3)
O4' C12' N5' C13' . -39(4)
